data_7238523
loop_
_publ_author_name
'Kan, Wei-Qiu'
'Yang, Jin'
'Liu, Ying-Ying'
'Ma, Jian-Fang'

_publ_section_title
;
 Effect of organic anions on the self-assembly of Zn(ii)-containing
 coordination polymers based on trigonal N-donor ligands
;
_journal_issue 20
_journal_name_full CrystEngComm
_journal_page_first 6934
_journal_paper_doi 10.1039/c2ce25907a
_journal_volume 14
_journal_year 2012
_chemical_formula_moiety 'C23 H20 N8 O6 Zn'
_chemical_formula_sum 'C23 H20 N8 O6 Zn'
_chemical_formula_weight 569.84
_space_group_IT_number 14
_space_group_name_Hall '-P 2yn'
_space_group_name_H-M_alt 'P 1 21/n 1'
_symmetry_cell_setting monoclinic
_symmetry_space_group_name_Hall '-P 2yn'
_symmetry_space_group_name_H-M 'P 1 21/n 1'
_atom_sites_solution_hydrogens geom
_atom_sites_solution_primary direct
_atom_sites_solution_secondary difmap
_audit_creation_method SHELXL-97
_cell_angle_alpha 90.00
_cell_angle_beta 98.033(3)
_cell_angle_gamma 90.00
_cell_formula_units_Z 4
_cell_length_a 9.8552(3)
_cell_length_b 23.1468(8)
_cell_length_c 10.2245(4)
_cell_measurement_reflns_used 2058
_cell_measurement_temperature 293(2)
_cell_measurement_theta_max 29.0840
_cell_measurement_theta_min 3.0889
_cell_volume 2309.49(14)
_computing_cell_refinement 'CrysAlis (Oxford Diffraction, 2006)'
_computing_data_collection 'CrysAlis (Oxford Diffraction, 2006)'
_computing_data_reduction 'CrysAlis (Oxford Diffraction, 2006)'
_computing_structure_refinement 'SHELXL-97 (Sheldrick, 2008)'
_computing_structure_solution 'SHELXL-97 (Sheldrick, 2008)'
_diffrn_ambient_temperature 293(2)
_diffrn_detector_area_resol_mean 10.0
_diffrn_measured_fraction_theta_full 0.997
_diffrn_measured_fraction_theta_max 0.997
_diffrn_measurement_device_type 'Oxford Diffraction Gemini R Ultra'
_diffrn_measurement_method '\w scan'
_diffrn_radiation_monochromator graphite
_diffrn_radiation_source 'fine-focus sealed tube'
_diffrn_radiation_type MoK\a
_diffrn_radiation_wavelength 0.71069
_diffrn_reflns_av_R_equivalents 0.0412
_diffrn_reflns_av_sigmaI/netI 0.0645
_diffrn_reflns_limit_h_max 10
_diffrn_reflns_limit_h_min -11
_diffrn_reflns_limit_k_max 27
_diffrn_reflns_limit_k_min -23
_diffrn_reflns_limit_l_max 8
_diffrn_reflns_limit_l_min -12
_diffrn_reflns_number 9048
_diffrn_reflns_theta_full 25.00
_diffrn_reflns_theta_max 25.35
_diffrn_reflns_theta_min 3.09
_exptl_absorpt_coefficient_mu 1.124
_exptl_absorpt_correction_T_max 0.8065
_exptl_absorpt_correction_T_min 0.7821
_exptl_absorpt_correction_type multi-scan
_exptl_absorpt_process_details
;
CrysAlis (Oxford Diffraction, 2006)
;
_exptl_crystal_colour colorless
_exptl_crystal_density_diffrn 1.639
_exptl_crystal_density_method 'not measured'
_exptl_crystal_description block
_exptl_crystal_F_000 1168
_exptl_crystal_size_max 0.23
_exptl_crystal_size_mid 0.22
_exptl_crystal_size_min 0.20
_refine_diff_density_max 0.419
_refine_diff_density_min -0.280
_refine_diff_density_rms 0.062
_refine_ls_extinction_method none
_refine_ls_goodness_of_fit_ref 1.015
_refine_ls_hydrogen_treatment constr
_refine_ls_matrix_type full
_refine_ls_number_parameters 343
_refine_ls_number_reflns 4215
_refine_ls_number_restraints 0
_refine_ls_restrained_S_all 1.015
_refine_ls_R_factor_all 0.0767
_refine_ls_R_factor_gt 0.0474
_refine_ls_shift/su_max 0.001
_refine_ls_shift/su_mean 0.000
_refine_ls_structure_factor_coef Fsqd
_refine_ls_weighting_details 'calc w=1/[\s^2^(Fo^2^)+(0.0296P)^2^+0.4126P] where P=(Fo^2^+2Fc^2^)/3'
_refine_ls_weighting_scheme calc
_refine_ls_wR_factor_gt 0.0804
_refine_ls_wR_factor_ref 0.0897
_reflns_number_gt 3080
_reflns_number_total 4215
_reflns_threshold_expression >2\s(I)
_cod_data_source_file c2ce25907a.txt
_cod_data_source_block compound-7
_cod_original_sg_symbol_H-M p21/n
_cod_database_code 7238523

loop_
_symmetry_equiv_pos_as_xyz
'x, y, z'
'-x+1/2, y+1/2, -z+1/2'
'-x, -y, -z'
'x-1/2, -y-1/2, z-1/2'

loop_
_atom_site_label
_atom_site_type_symbol
_atom_site_fract_x
_atom_site_fract_y
_atom_site_fract_z
_atom_site_U_iso_or_equiv
_atom_site_adp_type
_atom_site_occupancy
_atom_site_symmetry_multiplicity
_atom_site_calc_flag
_atom_site_refinement_flags
Zn1 Zn -0.15598(4) 0.072748(16) 0.79158(4) 0.03025(13) Uani 1 1 d .
C1 C 0.1524(3) 0.07943(13) 0.7504(3) 0.0333(8) Uani 1 1 d .
H1 H 0.1320 0.0650 0.6651 0.040 Uiso 1 1 calc R
C2 C 0.1413(3) 0.10799(16) 0.9417(4) 0.0459(10) Uani 1 1 d .
H2 H 0.1055 0.1168 1.0188 0.055 Uiso 1 1 calc R
C3 C 0.4031(3) 0.09900(13) 0.7494(3) 0.0335(8) Uani 1 1 d .
H3A H 0.4030 0.0695 0.6821 0.040 Uiso 1 1 calc R
H3B H 0.4793 0.0913 0.8181 0.040 Uiso 1 1 calc R
C4 C 0.4585(3) 0.20834(14) 0.7429(4) 0.0368(8) Uani 1 1 d .
C5 C 0.5055(3) 0.22473(14) 0.8804(4) 0.0392(9) Uani 1 1 d .
C6 C 0.5114(4) 0.28347(16) 0.9098(5) 0.0543(11) Uani 1 1 d .
H6 H 0.4798 0.3093 0.8427 0.065 Uiso 1 1 calc R
C7 C 0.6030(4) 0.26778(18) 1.1246(5) 0.0571(11) Uani 1 1 d .
H7 H 0.6357 0.2821 1.2081 0.068 Uiso 1 1 calc R
C8 C 0.6013(3) 0.20907(16) 1.1053(4) 0.0495(10) Uani 1 1 d .
H8 H 0.6327 0.1843 1.1745 0.059 Uiso 1 1 calc R
C9 C 0.5525(3) 0.18732(15) 0.9825(4) 0.0424(9) Uani 1 1 d .
H9 H 0.5512 0.1476 0.9680 0.051 Uiso 1 1 calc R
C10 C 0.3996(3) 0.21573(15) 0.5364(4) 0.0387(9) Uani 1 1 d .
C11 C 0.3639(3) 0.24293(15) 0.4059(4) 0.0395(9) Uani 1 1 d .
C12 C 0.3634(3) 0.30271(15) 0.3978(4) 0.0406(9) Uani 1 1 d .
H12 H 0.3909 0.3237 0.4745 0.049 Uiso 1 1 calc R
C13 C 0.2848(3) 0.30084(16) 0.1774(4) 0.0435(9) Uani 1 1 d .
H13 H 0.2567 0.3204 0.0989 0.052 Uiso 1 1 calc R
C14 C 0.2824(4) 0.24130(16) 0.1761(4) 0.0483(10) Uani 1 1 d .
H14 H 0.2540 0.2214 0.0981 0.058 Uiso 1 1 calc R
C15 C 0.3224(4) 0.21179(16) 0.2913(4) 0.0492(10) Uani 1 1 d .
H15 H 0.3218 0.1716 0.2927 0.059 Uiso 1 1 calc R
C16 C -0.2277(4) 0.06477(13) 0.5307(3) 0.0393(9) Uani 1 1 d .
C17 C -0.2256(3) 0.06389(13) 0.0407(3) 0.0317(8) Uani 1 1 d .
C18 C -0.3038(3) 0.05872(12) 0.1568(3) 0.0247(7) Uani 1 1 d .
C19 C -0.2352(3) 0.06288(12) 0.2841(3) 0.0297(7) Uani 1 1 d .
H19 H -0.1406 0.0675 0.2972 0.036 Uiso 1 1 calc R
C20 C -0.3058(3) 0.06031(12) 0.3930(3) 0.0285(7) Uani 1 1 d .
C21 C -0.4472(3) 0.05358(13) 0.3718(3) 0.0345(8) Uani 1 1 d .
H21 H -0.4959 0.0525 0.4434 0.041 Uiso 1 1 calc R
C22 C -0.5160(3) 0.04853(14) 0.2453(3) 0.0350(8) Uani 1 1 d .
H22 H -0.6105 0.0432 0.2321 0.042 Uiso 1 1 calc R
C23 C -0.4453(3) 0.05133(13) 0.1388(3) 0.0288(7) Uani 1 1 d .
H23 H -0.4925 0.0483 0.0537 0.035 Uiso 1 1 calc R
N1 N 0.0624(2) 0.08607(11) 0.8329(3) 0.0323(6) Uani 1 1 d .
N2 N 0.2695(3) 0.11572(14) 0.9306(3) 0.0492(8) Uani 1 1 d .
N3 N 0.2758(3) 0.09609(11) 0.8052(3) 0.0310(6) Uani 1 1 d .
N4 N 0.4217(3) 0.15545(11) 0.6915(3) 0.0347(7) Uani 1 1 d .
N5 N 0.3828(3) 0.16006(11) 0.5586(3) 0.0383(7) Uani 1 1 d .
N6 N 0.4458(3) 0.24710(12) 0.6464(3) 0.0428(8) Uani 1 1 d .
N7 N 0.5598(3) 0.30515(14) 1.0286(4) 0.0619(10) Uani 1 1 d .
N8 N 0.3256(3) 0.33180(11) 0.2861(3) 0.0372(7) Uani 1 1 d .
O1 O -0.1019(3) 0.06800(12) 0.5462(3) 0.0620(8) Uani 1 1 d .
O2 O -0.2967(3) 0.06541(10) 0.6258(2) 0.0481(7) Uani 1 1 d .
O3 O -0.0985(2) 0.06637(12) 0.0610(2) 0.0551(7) Uani 1 1 d .
O4 O -0.2918(2) 0.06760(9) -0.0733(2) 0.0369(5) Uani 1 1 d .
O1W O -0.1242(2) -0.01621(9) 0.7963(2) 0.0387(6) Uani 1 1 d .
H1A H -0.1485 -0.0335 0.7253 0.058 Uiso 1 1 d R
H1B H -0.0522 -0.0273 0.8442 0.058 Uiso 1 1 d R
O2W O 0.1372(3) 0.07602(11) 0.4308(3) 0.0715(9) Uani 1 1 d .
H2A H 0.2205 0.0811 0.4635 0.107 Uiso 1 1 d R
H2B H 0.0881 0.0967 0.4744 0.107 Uiso 1 1 d R

loop_
_atom_site_aniso_label
_atom_site_aniso_U_11
_atom_site_aniso_U_22
_atom_site_aniso_U_33
_atom_site_aniso_U_23
_atom_site_aniso_U_13
_atom_site_aniso_U_12
Zn1 0.0289(2) 0.0396(2) 0.0225(2) -0.00533(18) 0.00399(15) -0.00265(18)
C1 0.0345(18) 0.0368(19) 0.0274(19) -0.0029(15) 0.0006(16) -0.0060(15)
C2 0.039(2) 0.074(3) 0.026(2) -0.0072(19) 0.0063(16) -0.0188(19)
C3 0.0340(18) 0.0272(17) 0.040(2) 0.0045(15) 0.0068(16) 0.0022(15)
C4 0.0275(18) 0.032(2) 0.051(3) 0.0062(18) 0.0070(16) 0.0013(15)
C5 0.0288(18) 0.0342(19) 0.055(3) 0.0041(18) 0.0077(17) -0.0018(16)
C6 0.051(2) 0.039(2) 0.072(3) 0.001(2) 0.004(2) 0.0001(19)
C7 0.043(2) 0.060(3) 0.069(3) -0.018(2) 0.010(2) -0.005(2)
C8 0.041(2) 0.051(2) 0.056(3) -0.003(2) 0.0027(19) -0.0010(18)
C9 0.039(2) 0.0332(19) 0.054(3) -0.0038(19) 0.0031(18) -0.0010(16)
C10 0.0302(19) 0.037(2) 0.051(3) 0.0098(19) 0.0119(17) 0.0011(16)
C11 0.0322(18) 0.040(2) 0.049(3) 0.0090(18) 0.0152(17) 0.0005(16)
C12 0.036(2) 0.041(2) 0.046(2) 0.0049(18) 0.0104(17) -0.0016(16)
C13 0.040(2) 0.050(2) 0.041(2) 0.0084(19) 0.0090(18) 0.0025(17)
C14 0.056(2) 0.043(2) 0.048(3) -0.001(2) 0.013(2) -0.0054(19)
C15 0.051(2) 0.036(2) 0.064(3) 0.004(2) 0.017(2) -0.0039(18)
C16 0.065(3) 0.0289(19) 0.022(2) 0.0013(15) -0.0016(18) -0.0037(18)
C17 0.038(2) 0.0345(19) 0.0233(19) 0.0068(15) 0.0079(15) 0.0081(16)
C18 0.0310(17) 0.0244(16) 0.0188(17) 0.0012(13) 0.0034(13) 0.0020(13)
C19 0.0284(17) 0.0310(18) 0.029(2) 0.0031(15) 0.0006(14) -0.0004(14)
C20 0.0407(19) 0.0267(17) 0.0178(17) 0.0000(13) 0.0035(14) -0.0019(14)
C21 0.046(2) 0.0369(19) 0.023(2) -0.0002(15) 0.0158(16) -0.0033(16)
C22 0.0261(17) 0.045(2) 0.035(2) 0.0038(16) 0.0069(15) -0.0034(15)
C23 0.0330(18) 0.0339(17) 0.0175(18) -0.0016(14) -0.0036(14) -0.0046(14)
N1 0.0293(14) 0.0407(16) 0.0260(16) 0.0008(13) 0.0007(12) -0.0070(12)
N2 0.0376(17) 0.077(2) 0.0329(19) -0.0076(17) 0.0041(14) -0.0162(16)
N3 0.0321(15) 0.0306(14) 0.0305(17) 0.0034(12) 0.0050(12) -0.0033(12)
N4 0.0331(15) 0.0294(15) 0.043(2) 0.0069(14) 0.0093(14) 0.0003(12)
N5 0.0392(16) 0.0338(16) 0.044(2) 0.0066(14) 0.0111(14) 0.0003(13)
N6 0.0357(17) 0.0363(16) 0.055(2) 0.0115(16) 0.0011(15) -0.0030(13)
N7 0.057(2) 0.042(2) 0.086(3) -0.011(2) 0.008(2) -0.0044(17)
N8 0.0379(16) 0.0381(16) 0.0360(18) 0.0083(15) 0.0066(14) 0.0031(13)
O1 0.0587(18) 0.085(2) 0.0353(17) 0.0053(15) -0.0192(13) -0.0185(15)
O2 0.0806(18) 0.0485(15) 0.0137(13) -0.0044(11) 0.0013(12) -0.0019(13)
O3 0.0306(14) 0.094(2) 0.0431(17) 0.0210(15) 0.0130(12) 0.0091(13)
O4 0.0464(13) 0.0476(14) 0.0176(13) 0.0028(11) 0.0078(10) 0.0112(11)
O1W 0.0341(12) 0.0417(13) 0.0384(15) -0.0039(11) -0.0016(11) 0.0025(10)
O2W 0.088(2) 0.0650(19) 0.058(2) -0.0281(16) -0.0007(16) 0.0038(16)

loop_
_atom_type_symbol
_atom_type_description
_atom_type_scat_dispersion_real
_atom_type_scat_dispersion_imag
_atom_type_scat_source
C C 0.0033 0.0016 'International Tables Vol C Tables 4.2.6.8 and 6.1.1.4'
H H 0.0000 0.0000 'International Tables Vol C Tables 4.2.6.8 and 6.1.1.4'
N N 0.0061 0.0033 'International Tables Vol C Tables 4.2.6.8 and 6.1.1.4'
O O 0.0106 0.0060 'International Tables Vol C Tables 4.2.6.8 and 6.1.1.4'
Zn Zn 0.2839 1.4301 'International Tables Vol C Tables 4.2.6.8 and 6.1.1.4'

loop_
_geom_angle_atom_site_label_1
_geom_angle_atom_site_label_2
_geom_angle_atom_site_label_3
_geom_angle
_geom_angle_site_symmetry_1
_geom_angle_site_symmetry_3
O2 Zn1 O4 97.03(10) . 1_556
O2 Zn1 O1W 91.13(9) . .
O4 Zn1 O1W 92.13(8) 1_556 .
O2 Zn1 N1 135.91(10) . .
O4 Zn1 N1 127.00(10) 1_556 .
O1W Zn1 N1 89.65(9) . .
O2 Zn1 N8 91.04(10) . 4_566
O4 Zn1 N8 90.92(9) 1_556 4_566
O1W Zn1 N8 176.02(9) . 4_566
N1 Zn1 N8 86.47(10) . 4_566
N1 C1 N3 110.9(3) . .
N1 C1 H1 124.5 . .
N3 C1 H1 124.5 . .
N2 C2 N1 115.6(3) . .
N2 C2 H2 122.2 . .
N1 C2 H2 122.2 . .
N3 C3 N4 111.5(2) . .
N3 C3 H3A 109.3 . .
N4 C3 H3A 109.3 . .
N3 C3 H3B 109.3 . .
N4 C3 H3B 109.3 . .
H3A C3 H3B 108.0 . .
N6 C4 N4 109.1(3) . .
N6 C4 C5 121.5(3) . .
N4 C4 C5 129.3(3) . .
C9 C5 C6 116.7(4) . .
C9 C5 C4 126.0(3) . .
C6 C5 C4 117.2(3) . .
N7 C6 C5 124.1(4) . .
N7 C6 H6 117.9 . .
C5 C6 H6 117.9 . .
N7 C7 C8 122.7(4) . .
N7 C7 H7 118.6 . .
C8 C7 H7 118.6 . .
C7 C8 C9 119.3(4) . .
C7 C8 H8 120.4 . .
C9 C8 H8 120.4 . .
C8 C9 C5 119.7(3) . .
C8 C9 H9 120.1 . .
C5 C9 H9 120.1 . .
N5 C10 N6 114.4(3) . .
N5 C10 C11 123.5(3) . .
N6 C10 C11 122.0(3) . .
C12 C11 C15 118.1(4) . .
C12 C11 C10 118.6(4) . .
C15 C11 C10 123.2(3) . .
N8 C12 C11 123.6(4) . .
N8 C12 H12 118.2 . .
C11 C12 H12 118.2 . .
N8 C13 C14 123.2(4) . .
N8 C13 H13 118.4 . .
C14 C13 H13 118.4 . .
C15 C14 C13 119.2(4) . .
C15 C14 H14 120.4 . .
C13 C14 H14 120.4 . .
C14 C15 C11 118.8(4) . .
C14 C15 H15 120.6 . .
C11 C15 H15 120.6 . .
O1 C16 O2 122.8(3) . .
O1 C16 C20 119.8(3) . .
O2 C16 C20 117.4(3) . .
O3 C17 O4 122.1(3) . .
O3 C17 C18 119.1(3) . .
O4 C17 C18 118.7(3) . .
C19 C18 C23 118.8(3) . .
C19 C18 C17 119.9(3) . .
C23 C18 C17 121.2(3) . .
C18 C19 C20 121.0(3) . .
C18 C19 H19 119.5 . .
C20 C19 H19 119.5 . .
C21 C20 C19 118.8(3) . .
C21 C20 C16 121.5(3) . .
C19 C20 C16 119.7(3) . .
C22 C21 C20 120.5(3) . .
C22 C21 H21 119.8 . .
C20 C21 H21 119.8 . .
C23 C22 C21 120.1(3) . .
C23 C22 H22 119.9 . .
C21 C22 H22 119.9 . .
C22 C23 C18 120.7(3) . .
C22 C23 H23 119.6 . .
C18 C23 H23 119.6 . .
C1 N1 C2 102.0(3) . .
C1 N1 Zn1 127.0(2) . .
C2 N1 Zn1 130.8(2) . .
C2 N2 N3 102.0(3) . .
C1 N3 N2 109.5(3) . .
C1 N3 C3 129.9(3) . .
N2 N3 C3 120.5(3) . .
C4 N4 N5 109.7(3) . .
C4 N4 C3 133.7(3) . .
N5 N4 C3 116.2(3) . .
C10 N5 N4 102.8(3) . .
C4 N6 C10 103.9(3) . .
C7 N7 C6 117.5(4) . .
C12 N8 C13 117.2(3) . .
C12 N8 Zn1 118.0(2) . 4_665
C13 N8 Zn1 124.7(2) . 4_665
C16 O2 Zn1 105.3(2) . .
C17 O4 Zn1 108.96(19) . 1_554
Zn1 O1W H1A 115.5 . .
Zn1 O1W H1B 115.2 . .
H1A O1W H1B 118.4 . .
H2A O2W H2B 107.7 . .

loop_
_geom_bond_atom_site_label_1
_geom_bond_atom_site_label_2
_geom_bond_distance
_geom_bond_site_symmetry_2
Zn1 O2 2.042(2) .
Zn1 O4 2.057(2) 1_556
Zn1 O1W 2.082(2) .
Zn1 N1 2.157(2) .
Zn1 N8 2.217(3) 4_566
C1 N1 1.316(4) .
C1 N3 1.324(4) .
C1 H1 0.9300 .
C2 N2 1.297(4) .
C2 N1 1.362(4) .
C2 H2 0.9300 .
C3 N3 1.450(4) .
C3 N4 1.457(4) .
C3 H3A 0.9700 .
C3 H3B 0.9700 .
C4 N6 1.327(4) .
C4 N4 1.362(4) .
C4 C5 1.467(5) .
C5 C9 1.385(5) .
C5 C6 1.392(5) .
C6 N7 1.339(5) .
C6 H6 0.9300 .
C7 N7 1.333(5) .
C7 C8 1.373(5) .
C7 H7 0.9300 .
C8 C9 1.376(5) .
C8 H8 0.9300 .
C9 H9 0.9300 .
C10 N5 1.323(4) .
C10 N6 1.362(5) .
C10 C11 1.473(5) .
C11 C12 1.386(4) .
C11 C15 1.387(5) .
C12 N8 1.333(4) .
C12 H12 0.9300 .
C13 N8 1.336(4) .
C13 C14 1.378(5) .
C13 H13 0.9300 .
C14 C15 1.371(5) .
C14 H14 0.9300 .
C15 H15 0.9300 .
C16 O1 1.231(4) .
C16 O2 1.262(4) .
C16 C20 1.511(4) .
C17 O3 1.242(4) .
C17 O4 1.256(4) .
C17 C18 1.508(4) .
C18 C19 1.384(4) .
C18 C23 1.391(4) .
C19 C20 1.394(4) .
C19 H19 0.9300 .
C20 C21 1.389(4) .
C21 C22 1.378(4) .
C21 H21 0.9300 .
C22 C23 1.375(4) .
C22 H22 0.9300 .
C23 H23 0.9300 .
N2 N3 1.370(4) .
N4 N5 1.364(4) .
N8 Zn1 2.217(3) 4_665
O4 Zn1 2.057(2) 1_554
O1W H1A 0.8341 .
O1W H1B 0.8437 .
O2W H2A 0.8500 .
O2W H2B 0.8501 .

loop_
_geom_hbond_atom_site_label_D
_geom_hbond_atom_site_label_H
_geom_hbond_atom_site_label_A
_geom_hbond_distance_DH
_geom_hbond_distance_HA
_geom_hbond_distance_DA
_geom_hbond_angle_DHA
_geom_hbond_site_symmetry_A
O1W H1A O2W 0.83 1.89 2.691(3) 160.0 3_556
O1W H1B O3 0.84 1.89 2.720(3) 169.0 3_556
O2W H2A N5 0.85 2.53 3.235(4) 140.8 .
O2W H2B O1 0.85 2.21 2.785(4) 125.2 .
O2W H2B N7 0.85 2.36 3.060(4) 139.4 4_565

loop_
_geom_torsion_atom_site_label_1
_geom_torsion_atom_site_label_2
_geom_torsion_atom_site_label_3
_geom_torsion_atom_site_label_4
_geom_torsion
_geom_torsion_site_symmetry_1
_geom_torsion_site_symmetry_4
N6 C4 C5 C9 -164.0(3) . .
N4 C4 C5 C9 16.3(5) . .
N6 C4 C5 C6 11.8(5) . .
N4 C4 C5 C6 -168.0(3) . .
C9 C5 C6 N7 0.4(5) . .
C4 C5 C6 N7 -175.8(3) . .
N7 C7 C8 C9 -0.4(6) . .
C7 C8 C9 C5 -0.3(5) . .
C6 C5 C9 C8 0.3(5) . .
C4 C5 C9 C8 176.1(3) . .
N5 C10 C11 C12 169.1(3) . .
N6 C10 C11 C12 -7.0(5) . .
N5 C10 C11 C15 -6.9(5) . .
N6 C10 C11 C15 177.1(3) . .
C15 C11 C12 N8 -0.1(5) . .
C10 C11 C12 N8 -176.3(3) . .
N8 C13 C14 C15 0.6(5) . .
C13 C14 C15 C11 0.1(5) . .
C12 C11 C15 C14 -0.3(5) . .
C10 C11 C15 C14 175.6(3) . .
O3 C17 C18 C19 6.8(4) . .
O4 C17 C18 C19 -170.7(3) . .
O3 C17 C18 C23 -175.0(3) . .
O4 C17 C18 C23 7.5(4) . .
C23 C18 C19 C20 -0.6(4) . .
C17 C18 C19 C20 177.7(3) . .
C18 C19 C20 C21 -0.1(4) . .
C18 C19 C20 C16 179.8(3) . .
O1 C16 C20 C21 176.6(3) . .
O2 C16 C20 C21 -3.9(4) . .
O1 C16 C20 C19 -3.3(5) . .
O2 C16 C20 C19 176.2(3) . .
C19 C20 C21 C22 1.1(4) . .
C16 C20 C21 C22 -178.8(3) . .
C20 C21 C22 C23 -1.3(5) . .
C21 C22 C23 C18 0.6(5) . .
C19 C18 C23 C22 0.4(4) . .
C17 C18 C23 C22 -177.9(3) . .
N3 C1 N1 C2 0.0(4) . .
N3 C1 N1 Zn1 174.55(19) . .
N2 C2 N1 C1 0.9(4) . .
N2 C2 N1 Zn1 -173.4(2) . .
O2 Zn1 N1 C1 -16.5(3) . .
O4 Zn1 N1 C1 167.2(2) 1_556 .
O1W Zn1 N1 C1 74.8(3) . .
N8 Zn1 N1 C1 -104.3(3) 4_566 .
O2 Zn1 N1 C2 156.5(3) . .
O4 Zn1 N1 C2 -19.8(3) 1_556 .
O1W Zn1 N1 C2 -112.2(3) . .
N8 Zn1 N1 C2 68.7(3) 4_566 .
N1 C2 N2 N3 -1.3(4) . .
N1 C1 N3 N2 -0.8(4) . .
N1 C1 N3 C3 -176.7(3) . .
C2 N2 N3 C1 1.2(4) . .
C2 N2 N3 C3 177.6(3) . .
N4 C3 N3 C1 91.2(4) . .
N4 C3 N3 N2 -84.4(4) . .
N6 C4 N4 N5 -0.6(3) . .
C5 C4 N4 N5 179.1(3) . .
N6 C4 N4 C3 -173.3(3) . .
C5 C4 N4 C3 6.4(6) . .
N3 C3 N4 C4 75.8(4) . .
N3 C3 N4 N5 -96.6(3) . .
N6 C10 N5 N4 -0.5(3) . .
C11 C10 N5 N4 -176.8(3) . .
C4 N4 N5 C10 0.7(3) . .
C3 N4 N5 C10 174.8(3) . .
N4 C4 N6 C10 0.3(4) . .
C5 C4 N6 C10 -179.5(3) . .
N5 C10 N6 C4 0.1(4) . .
C11 C10 N6 C4 176.5(3) . .
C8 C7 N7 C6 0.9(6) . .
C5 C6 N7 C7 -1.0(6) . .
C11 C12 N8 C13 0.8(5) . .
C11 C12 N8 Zn1 -176.4(2) . 4_665
C14 C13 N8 C12 -1.0(5) . .
C14 C13 N8 Zn1 176.0(2) . 4_665
O1 C16 O2 Zn1 0.2(4) . .
C20 C16 O2 Zn1 -179.3(2) . .
O4 Zn1 O2 C16 -176.7(2) 1_556 .
O1W Zn1 O2 C16 -84.4(2) . .
N1 Zn1 O2 C16 6.3(3) . .
N8 Zn1 O2 C16 92.3(2) 4_566 .
O3 C17 O4 Zn1 3.5(4) . 1_554
C18 C17 O4 Zn1 -179.1(2) . 1_554
